data_2104697
loop_
_publ_author_name
'Cadoni, Marcella'
'Cheah, Yan Ling'
'Ferraris, Giovanni'

_publ_section_title
;
 New RE microporous heteropolyhedral silicates containing
 4^1^5^1^6^1^8^2^ tetrahedral sheets
;
_journal_coeditor_code WH5009
_journal_issue 2
_journal_name_full 'Acta Crystallographica Section B'
_journal_page_first 158
_journal_page_last 164
_journal_paper_doi 10.1107/S0108768109055359
_journal_volume 66
_journal_year 2010
_chemical_formula_moiety 'Ce1 H4.5 Na2.74 K0.26 O17.25 Si6'
_chemical_formula_sum 'Ce H4.5 K0.26 Na2.74 O17.25 Si6'
_chemical_formula_weight 662.35
_chemical_name_common 'Sodium Potassium Cerium Silicate Hydrate'
_chemical_name_systematic 'Trisodium Cerium Phyllo-hexasilicate Dihydrate'
_space_group_IT_number 35
_symmetry_cell_setting orthorhombic
_symmetry_space_group_name_Hall 'C 2 -2'
_symmetry_space_group_name_H-M 'C m m 2'
_atom_sites_solution_primary direct
_atom_sites_solution_secondary difmap
_audit_creation_method SHELXL-97
_cell_angle_alpha 90.00
_cell_angle_beta 90.00
_cell_angle_gamma 90.00
_cell_formula_units_Z 4
_cell_length_a 7.41280(10)
_cell_length_b 30.9652(6)
_cell_length_c 7.17560(10)
_cell_measurement_reflns_used 12761
_cell_measurement_temperature 293(2)
_cell_measurement_theta_max 32.5932
_cell_measurement_theta_min 3.1202
_cell_volume 1647.08(5)
_computing_cell_refinement
;
        crysalis red, oxford diffraction ltd.,
        version 1.171.32.13 (release 29-11-2007 crysalis171 .net)
        (compiled nov 29 2007,17:23:28)
        empirical absorption correction using spherical harmonics,
 implemented in scale3 abspack scaling algorithm.
;
_computing_data_collection
;
        crysalis red, oxford diffraction ltd.,
        version 1.171.32.13 (release 29-11-2007 crysalis171 .net)
        (compiled nov 29 2007,17:23:28)
        empirical absorption correction using spherical harmonics,
 implemented in scale3 abspack scaling algorithm.
;
_computing_data_reduction
;
        crysalis red, oxford diffraction ltd.,
        version 1.171.32.13 (release 29-11-2007 crysalis171 .net)
        (compiled nov 29 2007,17:23:28)
        empirical absorption correction using spherical harmonics,
 implemented in scale3 abspack scaling algorithm.
;
_computing_molecular_graphics 'ATOMS 6.2'
_computing_structure_refinement 'SHELXL-97 (Sheldrick, 1997)'
_computing_structure_solution 'SHELXS-97 (Sheldrick, 1997)'
_diffrn_ambient_temperature 293(2)
_diffrn_detector_area_resol_mean 10.289
_diffrn_measured_fraction_theta_full 0.995
_diffrn_measured_fraction_theta_max 0.979
_diffrn_measurement_device_type 'Oxford X'Calibur Gemini Ultra'
_diffrn_measurement_method phi/omega
_diffrn_radiation_monochromator graphite
_diffrn_radiation_type MoK\a
_diffrn_radiation_wavelength 0.71073
_diffrn_reflns_av_R_equivalents 0.0466
_diffrn_reflns_av_sigmaI/netI 0.0308
_diffrn_reflns_limit_h_max 10
_diffrn_reflns_limit_h_min -11
_diffrn_reflns_limit_k_max 46
_diffrn_reflns_limit_k_min -46
_diffrn_reflns_limit_l_max 10
_diffrn_reflns_limit_l_min -10
_diffrn_reflns_number 26071
_diffrn_reflns_theta_full 25.00
_diffrn_reflns_theta_max 32.71
_diffrn_reflns_theta_min 3.13
_diffrn_standards_number 26071
_exptl_absorpt_coefficient_mu 3.428
_exptl_absorpt_correction_T_max 1
_exptl_absorpt_correction_T_min 0.88642
_exptl_absorpt_correction_type multi-scan
_exptl_absorpt_process_details
;
        crysalis red, oxford diffraction ltd.,
        version 1.171.32.13 (release 29-11-2007 crysalis171 .net)
        (compiled nov 29 2007,17:23:28)
        empirical absorption correction using spherical harmonics,
 implemented in scale3 abspack scaling algorithm.
;
_exptl_crystal_colour colourless
_exptl_crystal_density_diffrn 2.671
_exptl_crystal_density_method 'not measured'
_exptl_crystal_description prismatic
_exptl_crystal_F_000 1278
_exptl_crystal_size_max 0.180
_exptl_crystal_size_mid 0.045
_exptl_crystal_size_min 0.036
_refine_diff_density_max 2.634
_refine_diff_density_min -0.747
_refine_ls_abs_structure_details 'Flack H D (1983), Acta Cryst. A39, 876-881'
_refine_ls_abs_structure_Flack -0.008(15)
_refine_ls_extinction_method none
_refine_ls_goodness_of_fit_ref 0.644
_refine_ls_matrix_type full
_refine_ls_number_parameters 149
_refine_ls_number_reflns 3182
_refine_ls_number_restraints 1
_refine_ls_restrained_S_all 0.643
_refine_ls_R_factor_all 0.0365
_refine_ls_R_factor_gt 0.0326
_refine_ls_shift/su_max 0.001
_refine_ls_shift/su_mean 0.000
_refine_ls_structure_factor_coef Fsqd
_refine_ls_weighting_details 'calc w=1/[\s^2^(Fo^2^)+(0.1116P)^2^+16.3552P] where P=(Fo^2^+2Fc^2^)/3'
_refine_ls_weighting_scheme calc
_refine_ls_wR_factor_gt 0.0901
_refine_ls_wR_factor_ref 0.0934
_reflns_number_gt 2987
_reflns_number_total 3182
_reflns_threshold_expression >2sigma(I)
_cod_data_source_file wh5009.cif
_cod_data_source_block TR05
_cod_original_formula_sum 'H4.50 Ce K0.26 Na2.74 O17.25 Si6'
_cod_database_code 2104697

loop_
_symmetry_equiv_pos_as_xyz
'x, y, z'
'-x, -y, z'
'-x, y, z'
'x, -y, z'
'x+1/2, y+1/2, z'
'-x+1/2, -y+1/2, z'
'-x+1/2, y+1/2, z'
'x+1/2, -y+1/2, z'

loop_
_atom_site_type_symbol
_atom_site_label
_atom_site_fract_x
_atom_site_fract_y
_atom_site_fract_z
_atom_site_U_iso_or_equiv
_atom_site_adp_type
_atom_site_calc_flag
_atom_site_refinement_flags
_atom_site_occupancy
_atom_site_disorder_assembly
_atom_site_disorder_group
Ce Ce1 0.5000 0.369159(7) -0.67290(5) 0.01030(8) Uani d S 1 . .
Na Na1 0.0000 0.37498(11) -0.6905(9) 0.0331(10) Uani d S 1 . .
Na Na2 0.2197(5) 0.26184(15) 0.4745(6) 0.022(3) Uani d P 0.374(17) . .
K K2 0.2197(5) 0.26184(15) 0.4745(6) 0.071(15) Uiso d P 0.126(17) . .
Na Na3 0.2414(9) 0.4642(2) -0.8828(9) 0.0475(15) Uiso d P 0.50 . .
Si Si1 0.5000 0.31882(5) -0.2635(2) 0.0105(3) Uani d S 1 . .
Si Si2 0.5000 0.41640(4) -0.1650(3) 0.0101(2) Uani d S 1 . .
Si Si3 0.20809(13) 0.45030(3) -0.42275(15) 0.00922(17) Uani d . 1 . .
Si Si4 0.20738(14) 0.29819(3) -0.96149(17) 0.01212(19) Uani d . 1 . .
O O1 0.3229(5) 0.30375(11) -0.1533(6) 0.0284(8) Uani d . 1 . .
O O2 0.0000 0.29905(15) -0.0353(6) 0.0164(8) Uani d S 1 . .
O O3 0.2500 0.2500 -0.8783(7) 0.0196(10) Uani d S 1 . .
O O4 0.2392(6) 0.5000 -0.4901(7) 0.0166(8) Uani d S 1 . .
O O5 0.2591(4) 0.41797(10) -0.5844(4) 0.0174(6) Uani d . 1 . .
O O6 0.5000 0.41090(13) -0.9458(6) 0.0158(8) Uani d S 1 . .
O O7 0.0000 0.44529(16) -0.3545(6) 0.0172(8) Uani d S 1 . .
O O8 0.3224(4) 0.44326(10) -0.2313(4) 0.0174(6) Uani d . 1 . .
O O9 0.5000 0.37151(13) -0.2866(7) 0.0180(9) Uani d S 1 . .
O O10 0.5000 0.30167(15) -0.4718(7) 0.0320(13) Uani d S 1 . .
O O11 0.2473(5) 0.33258(12) -0.8046(6) 0.0261(8) Uani d . 1 . .
O OW1 0.5000 0.5000 0.179(2) 0.030(3) Uiso d SP 0.50 . .
O OW2 0.0000 0.3114(4) -0.456(2) 0.093(4) Uiso d S 1 . .
O OW3 0.0726(15) 0.4441(4) -0.9067(19) 0.058(3) Uiso d P 0.50 . .

loop_
_atom_site_aniso_label
_atom_site_aniso_U_11
_atom_site_aniso_U_22
_atom_site_aniso_U_33
_atom_site_aniso_U_12
_atom_site_aniso_U_13
_atom_site_aniso_U_23
Ce1 0.01030(12) 0.01041(12) 0.01019(11) 0.000 0.000 -0.00138(13)
Na1 0.0161(11) 0.0389(15) 0.044(3) 0.000 0.000 -0.021(2)
Na2 0.012(3) 0.025(4) 0.031(5) -0.0070(19) 0.0040(19) -0.008(2)
Si1 0.0099(6) 0.0114(6) 0.0103(7) 0.000 0.000 0.0023(5)
Si2 0.0094(5) 0.0109(5) 0.0100(5) 0.000 0.000 0.0019(7)
Si3 0.0086(4) 0.0086(4) 0.0105(4) 0.0010(3) -0.0010(3) -0.0007(3)
Si4 0.0084(4) 0.0103(4) 0.0176(5) -0.0006(3) -0.0009(4) 0.0001(4)
O1 0.0191(13) 0.0297(15) 0.037(2) 0.0005(12) 0.0157(16) 0.0160(17)
O2 0.0108(16) 0.023(2) 0.0153(19) 0.000 0.000 -0.0047(16)
O3 0.026(2) 0.014(2) 0.019(2) 0.0010(17) 0.000 0.000
O4 0.0176(19) 0.0144(18) 0.018(2) 0.000 0.0010(16) 0.000
O5 0.0180(13) 0.0174(14) 0.0167(14) 0.0041(11) 0.0004(11) -0.0039(11)
O6 0.023(2) 0.0157(18) 0.0092(18) 0.000 0.000 0.0041(14)
O7 0.0074(16) 0.024(2) 0.020(2) 0.000 0.000 0.0023(17)
O8 0.0141(13) 0.0211(13) 0.0172(12) 0.0043(11) -0.0039(11) -0.0032(11)
O9 0.026(2) 0.0114(19) 0.017(2) 0.000 0.000 -0.0005(14)
O10 0.071(4) 0.0145(19) 0.0109(19) 0.000 0.000 -0.0023(16)
O11 0.0209(15) 0.0197(15) 0.038(2) -0.0007(13) -0.0120(15) -0.0131(15)

loop_
_atom_type_symbol
_atom_type_description
_atom_type_scat_dispersion_real
_atom_type_scat_dispersion_imag
_atom_type_scat_source
H H 0.0000 0.0000 'International Tables Vol C Tables 4.2.6.8 and 6.1.1.4'
Ce Ce -0.2486 2.6331 'International Tables Vol C Tables 4.2.6.8 and 6.1.1.4'
K K 0.2009 0.2494 'International Tables Vol C Tables 4.2.6.8 and 6.1.1.4'
Na Na 0.0362 0.0249 'International Tables Vol C Tables 4.2.6.8 and 6.1.1.4'
O O 0.0106 0.0060 'International Tables Vol C Tables 4.2.6.8 and 6.1.1.4'
Si Si 0.0817 0.0704 'International Tables Vol C Tables 4.2.6.8 and 6.1.1.4'

loop_
_geom_angle_atom_site_label_1
_geom_angle_atom_site_label_2
_geom_angle_atom_site_label_3
_geom_angle_site_symmetry_1
_geom_angle_site_symmetry_3
_geom_angle
_geom_angle_publ_flag
O6 Ce1 O11 . . 86.04(12) ?
O6 Ce1 O11 . 3_655 86.04(12) ?
O11 Ce1 O11 . 3_655 103.56(18) ?
O6 Ce1 O5 . 3_655 82.83(10) ?
O11 Ce1 O5 . 3_655 168.17(13) ?
O11 Ce1 O5 3_655 3_655 79.70(12) ?
O6 Ce1 O5 . . 82.83(11) ?
O11 Ce1 O5 . . 79.70(12) ?
O11 Ce1 O5 3_655 . 168.17(13) ?
O5 Ce1 O5 3_655 . 94.90(15) ?
O6 Ce1 O10 . . 158.06(15) ?
O11 Ce1 O10 . . 80.46(12) ?
O11 Ce1 O10 3_655 . 80.46(12) ?
O5 Ce1 O10 3_655 . 111.35(10) ?
O5 Ce1 O10 . . 111.35(10) ?
O6 Ce1 O9 . . 145.06(14) ?
O11 Ce1 O9 . . 114.12(12) ?
O11 Ce1 O9 3_655 . 114.12(12) ?
O5 Ce1 O9 3_655 . 73.84(10) ?
O5 Ce1 O9 . . 73.84(10) ?
O10 Ce1 O9 . . 56.88(14) ?
O6 Ce1 Si1 . . 174.52(11) ?
O11 Ce1 Si1 . . 97.32(11) ?
O11 Ce1 Si1 3_655 . 97.32(11) ?
O5 Ce1 Si1 3_655 . 93.49(8) ?
O5 Ce1 Si1 . . 93.49(8) ?
O10 Ce1 Si1 . . 27.42(12) ?
O9 Ce1 Si1 . . 29.46(9) ?
O6 Ce1 Na1 . . 86.84(9) ?
O11 Ce1 Na1 . . 39.23(11) ?
O11 Ce1 Na1 3_655 . 142.55(13) ?
O5 Ce1 Na1 3_655 . 135.56(10) ?
O5 Ce1 Na1 . . 40.82(9) ?
O10 Ce1 Na1 . . 93.40(8) ?
O9 Ce1 Na1 . . 91.87(10) ?
Si1 Ce1 Na1 . . 93.02(10) ?
O6 Ce1 Na1 . 1_655 86.84(9) ?
O11 Ce1 Na1 . 1_655 142.55(13) ?
O11 Ce1 Na1 3_655 1_655 39.23(11) ?
O5 Ce1 Na1 3_655 1_655 40.82(9) ?
O5 Ce1 Na1 . 1_655 135.56(10) ?
O10 Ce1 Na1 . 1_655 93.40(8) ?
O9 Ce1 Na1 . 1_655 91.87(10) ?
Si1 Ce1 Na1 . 1_655 93.02(10) ?
Na1 Ce1 Na1 . 1_655 173.21(15) ?
O6 Ce1 Na3 . 3_655 41.13(12) ?
O11 Ce1 Na3 . 3_655 127.13(14) ?
O11 Ce1 Na3 3_655 3_655 79.36(13) ?
O5 Ce1 Na3 3_655 3_655 41.73(12) ?
O5 Ce1 Na3 . 3_655 89.59(13) ?
O10 Ce1 Na3 . 3_655 149.05(10) ?
O9 Ce1 Na3 . 3_655 111.95(12) ?
Si1 Ce1 Na3 . 3_655 135.17(10) ?
Na1 Ce1 Na3 . 3_655 116.75(12) ?
Na1 Ce1 Na3 1_655 3_655 56.52(12) ?
O6 Ce1 Na3 . . 41.13(12) ?
O11 Ce1 Na3 . . 79.36(13) ?
O11 Ce1 Na3 3_655 . 127.13(14) ?
O5 Ce1 Na3 3_655 . 89.59(13) ?
O5 Ce1 Na3 . . 41.73(13) ?
O10 Ce1 Na3 . . 149.05(10) ?
O9 Ce1 Na3 . . 111.95(12) ?
Si1 Ce1 Na3 . . 135.17(10) ?
Na1 Ce1 Na3 . . 56.52(12) ?
Na1 Ce1 Na3 1_655 . 116.75(12) ?
Na3 Ce1 Na3 3_655 . 60.2(2) ?
O11 Na1 O11 3 . 99.7(2) ?
O11 Na1 O5 3 . 177.9(3) ?
O11 Na1 O5 . . 78.75(11) ?
O11 Na1 O5 3 3 78.75(11) ?
O11 Na1 O5 . 3 177.9(3) ?
O5 Na1 O5 . 3 102.8(2) ?
O11 Na1 OW2 3 . 78.8(2) ?
O11 Na1 OW2 . . 78.8(2) ?
O5 Na1 OW2 . . 102.2(3) ?
O5 Na1 OW2 3 . 102.2(3) ?
O11 Na1 OW3 3 . 113.0(3) ?
O11 Na1 OW3 . . 94.9(3) ?
O5 Na1 OW3 . . 66.0(3) ?
O5 Na1 OW3 3 . 84.5(3) ?
OW2 Na1 OW3 . . 167.7(3) ?
O11 Na1 OW3 3 3 94.9(3) ?
O11 Na1 OW3 . 3 113.0(3) ?
O5 Na1 OW3 . 3 84.5(3) ?
O5 Na1 OW3 3 3 66.0(3) ?
OW2 Na1 OW3 . 3 167.7(3) ?
OW3 Na1 OW3 . 3 23.0(5) ?
O11 Na1 O7 3 . 128.33(14) ?
O11 Na1 O7 . . 128.33(14) ?
O5 Na1 O7 . . 53.64(11) ?
O5 Na1 O7 3 . 53.64(11) ?
OW2 Na1 O7 . . 91.6(4) ?
OW3 Na1 O7 . . 84.0(3) ?
OW3 Na1 O7 3 . 84.0(3) ?
O11 Na1 Si3 3 . 156.49(17) ?
O11 Na1 Si3 . . 102.83(10) ?
O5 Na1 Si3 . . 25.44(9) ?
O5 Na1 Si3 3 . 78.91(13) ?
OW2 Na1 Si3 . . 99.0(3) ?
OW3 Na1 Si3 . . 71.9(3) ?
OW3 Na1 Si3 3 . 82.6(3) ?
O7 Na1 Si3 . . 28.23(5) ?
O11 Na1 Si3 3 3 102.83(10) ?
O11 Na1 Si3 . 3 156.49(17) ?
O5 Na1 Si3 . 3 78.91(13) ?
O5 Na1 Si3 3 3 25.44(9) ?
OW2 Na1 Si3 . 3 99.0(3) ?
OW3 Na1 Si3 . 3 82.6(3) ?
OW3 Na1 Si3 3 3 71.9(3) ?
O7 Na1 Si3 . 3 28.23(5) ?
Si3 Na1 Si3 . 3 54.09(8) ?
O11 Na1 O2 3 1_554 51.36(12) ?
O11 Na1 O2 . 1_554 51.36(12) ?
O5 Na1 O2 . 1_554 126.69(14) ?
O5 Na1 O2 3 1_554 126.69(14) ?
OW2 Na1 O2 . 1_554 86.9(3) ?
OW3 Na1 O2 . 1_554 97.4(3) ?
OW3 Na1 O2 3 1_554 97.4(3) ?
O7 Na1 O2 . 1_554 178.6(2) ?
Si3 Na1 O2 . 1_554 152.13(8) ?
Si3 Na1 O2 3 1_554 152.13(8) ?
O11 Na1 Si4 3 3 23.92(9) ?
O11 Na1 Si4 . 3 76.70(14) ?
O5 Na1 Si4 . 3 154.16(17) ?
O5 Na1 Si4 3 3 101.57(9) ?
OW2 Na1 Si4 . 3 80.8(3) ?
OW3 Na1 Si4 . 3 108.2(3) ?
OW3 Na1 Si4 3 3 97.7(3) ?
O7 Na1 Si4 . 3 152.15(9) ?
Si3 Na1 Si4 . 3 179.51(7) ?
Si3 Na1 Si4 3 3 126.37(2) ?
O2 Na1 Si4 1_554 3 27.47(4) ?
K2 Na2 Na2 6 6 0.0(7) ?
K2 Na2 OW2 6 1_556 160.4(6) ?
Na2 Na2 OW2 6 1_556 160.4(6) ?
K2 Na2 O10 6 1_556 89.2(5) ?
Na2 Na2 O10 6 1_556 89.2(5) ?
OW2 Na2 O10 1_556 1_556 103.4(3) ?
K2 Na2 O3 6 1_556 80.36(11) ?
Na2 Na2 O3 6 1_556 80.36(11) ?
OW2 Na2 O3 1_556 1_556 111.8(4) ?
O10 Na2 O3 1_556 1_556 98.80(19) ?
K2 Na2 O10 6 6_556 71.3(5) ?
Na2 Na2 O10 6 6_556 71.3(5) ?
OW2 Na2 O10 1_556 6_556 91.7(3) ?
O10 Na2 O10 1_556 6_556 153.6(3) ?
O3 Na2 O10 1_556 6_556 95.37(18) ?
K2 Na2 O11 6 1_556 126.3(3) ?
Na2 Na2 O11 6 1_556 126.3(3) ?
OW2 Na2 O11 1_556 1_556 72.6(4) ?
O10 Na2 O11 1_556 1_556 71.13(17) ?
O3 Na2 O11 1_556 1_556 55.63(12) ?
O10 Na2 O11 6_556 1_556 134.8(2) ?
K2 Na2 O1 6 1_556 103.3(3) ?
Na2 Na2 O1 6 1_556 103.3(3) ?
OW2 Na2 O1 1_556 1_556 72.9(3) ?
O10 Na2 O1 1_556 1_556 55.79(15) ?
O3 Na2 O1 1_556 1_556 153.82(18) ?
O10 Na2 O1 6_556 1_556 110.5(2) ?
O11 Na2 O1 1_556 1_556 104.93(16) ?
K2 Na2 OW2 6 6_556 14.3(4) ?
Na2 Na2 OW2 6 6_556 14.3(4) ?
OW2 Na2 OW2 1_556 6_556 158.0(7) ?
O10 Na2 OW2 1_556 6_556 77.0(2) ?
O3 Na2 OW2 1_556 6_556 89.7(3) ?
O10 Na2 OW2 6_556 6_556 80.9(2) ?
O11 Na2 OW2 1_556 6_556 126.7(3) ?
O1 Na2 OW2 1_556 6_556 90.2(3) ?
K2 Na2 K2 6 3 121.5(5) ?
Na2 Na2 K2 6 3 121.5(5) ?
OW2 Na2 K2 1_556 3 44.7(2) ?
O10 Na2 K2 1_556 3 148.12(14) ?
O3 Na2 K2 1_556 3 95.01(9) ?
O10 Na2 K2 6_556 3 50.90(12) ?
O11 Na2 K2 1_556 3 93.94(10) ?
O1 Na2 K2 1_556 3 104.44(9) ?
OW2 Na2 K2 6_556 3 131.84(17) ?
K2 Na2 Na2 6 3 121.5(5) ?
Na2 Na2 Na2 6 3 121.5(5) ?
OW2 Na2 Na2 1_556 3 44.7(2) ?
O10 Na2 Na2 1_556 3 148.12(14) ?
O3 Na2 Na2 1_556 3 95.01(9) ?
O10 Na2 Na2 6_556 3 50.90(12) ?
O11 Na2 Na2 1_556 3 93.94(10) ?
O1 Na2 Na2 1_556 3 104.44(9) ?
OW2 Na2 Na2 6_556 3 131.84(17) ?
K2 Na2 Na2 3 3 0.0(2) ?
K2 Na2 Si1 6 1_556 97.3(4) ?
Na2 Na2 Si1 6 1_556 97.3(4) ?
OW2 Na2 Si1 1_556 1_556 88.1(3) ?
O10 Na2 Si1 1_556 1_556 27.01(13) ?
O3 Na2 Si1 1_556 1_556 125.52(15) ?
O10 Na2 Si1 6_556 1_556 135.8(2) ?
O11 Na2 Si1 1_556 1_556 86.94(13) ?
O1 Na2 Si1 1_556 1_556 28.78(7) ?
OW2 Na2 Si1 6_556 1_556 83.1(2) ?
K2 Na2 Si1 3 1_556 128.87(7) ?
Na2 Na2 Si1 3 1_556 128.87(7) ?
K2 K2 Na2 6 6 0.0(7) ?
K2 K2 OW2 6 1_556 160.4(6) ?
Na2 K2 OW2 6 1_556 160.4(6) ?
K2 K2 O10 6 1_556 89.2(5) ?
Na2 K2 O10 6 1_556 89.2(5) ?
OW2 K2 O10 1_556 1_556 103.4(3) ?
K2 K2 O3 6 1_556 80.36(11) ?
Na2 K2 O3 6 1_556 80.36(11) ?
OW2 K2 O3 1_556 1_556 111.8(4) ?
O10 K2 O3 1_556 1_556 98.80(19) ?
K2 K2 O10 6 6_556 71.3(5) ?
Na2 K2 O10 6 6_556 71.3(5) ?
OW2 K2 O10 1_556 6_556 91.7(3) ?
O10 K2 O10 1_556 6_556 153.6(3) ?
O3 K2 O10 1_556 6_556 95.37(18) ?
K2 K2 O11 6 1_556 126.3(3) ?
Na2 K2 O11 6 1_556 126.3(3) ?
OW2 K2 O11 1_556 1_556 72.6(4) ?
O10 K2 O11 1_556 1_556 71.13(17) ?
O3 K2 O11 1_556 1_556 55.63(12) ?
O10 K2 O11 6_556 1_556 134.8(2) ?
K2 K2 O1 6 1_556 103.3(3) ?
Na2 K2 O1 6 1_556 103.3(3) ?
OW2 K2 O1 1_556 1_556 72.9(3) ?
O10 K2 O1 1_556 1_556 55.79(15) ?
O3 K2 O1 1_556 1_556 153.82(18) ?
O10 K2 O1 6_556 1_556 110.5(2) ?
O11 K2 O1 1_556 1_556 104.93(16) ?
K2 K2 OW2 6 6_556 14.3(4) ?
Na2 K2 OW2 6 6_556 14.3(4) ?
OW2 K2 OW2 1_556 6_556 158.0(7) ?
O10 K2 OW2 1_556 6_556 77.0(2) ?
O3 K2 OW2 1_556 6_556 89.7(3) ?
O10 K2 OW2 6_556 6_556 80.9(2) ?
O11 K2 OW2 1_556 6_556 126.7(3) ?
O1 K2 OW2 1_556 6_556 90.2(3) ?
K2 K2 Na2 6 3 121.5(5) ?
Na2 K2 Na2 6 3 121.5(5) ?
OW2 K2 Na2 1_556 3 44.7(2) ?
O10 K2 Na2 1_556 3 148.12(14) ?
O3 K2 Na2 1_556 3 95.01(9) ?
O10 K2 Na2 6_556 3 50.90(12) ?
O11 K2 Na2 1_556 3 93.94(10) ?
O1 K2 Na2 1_556 3 104.44(9) ?
OW2 K2 Na2 6_556 3 131.84(17) ?
K2 K2 K2 6 3 121.5(5) ?
Na2 K2 K2 6 3 121.5(5) ?
OW2 K2 K2 1_556 3 44.7(2) ?
O10 K2 K2 1_556 3 148.12(14) ?
O3 K2 K2 1_556 3 95.01(9) ?
O10 K2 K2 6_556 3 50.90(12) ?
O11 K2 K2 1_556 3 93.94(10) ?
O1 K2 K2 1_556 3 104.44(9) ?
OW2 K2 K2 6_556 3 131.84(17) ?
Na2 K2 K2 3 3 0.0(2) ?
K2 K2 Si1 6 1_556 97.3(4) ?
Na2 K2 Si1 6 1_556 97.3(4) ?
OW2 K2 Si1 1_556 1_556 88.1(3) ?
O10 K2 Si1 1_556 1_556 27.01(13) ?
O3 K2 Si1 1_556 1_556 125.52(15) ?
O10 K2 Si1 6_556 1_556 135.8(2) ?
O11 K2 Si1 1_556 1_556 86.94(13) ?
O1 K2 Si1 1_556 1_556 28.78(7) ?
OW2 K2 Si1 6_556 1_556 83.1(2) ?
Na2 K2 Si1 3 1_556 128.87(7) ?
K2 K2 Si1 3 1_556 128.87(7) ?
OW3 Na3 Na3 . 4_565 116.2(5) ?
OW3 Na3 OW1 . 1_554 174.4(8) ?
Na3 Na3 OW1 4_565 1_554 60.57(19) ?
OW3 Na3 OW3 . 3 11.8(3) ?
Na3 Na3 OW3 4_565 3 104.9(3) ?
OW1 Na3 OW3 1_554 3 163.3(5) ?
OW3 Na3 O6 . . 111.0(6) ?
Na3 Na3 O6 4_565 . 129.94(17) ?
OW1 Na3 O6 1_554 . 73.5(2) ?
OW3 Na3 O6 3 . 122.8(4) ?
OW3 Na3 O5 . . 84.4(6) ?
Na3 Na3 O5 4_565 . 123.69(17) ?
OW1 Na3 O5 1_554 . 93.8(5) ?
OW3 Na3 O5 3 . 88.0(4) ?
O6 Na3 O5 . . 75.6(2) ?
OW3 Na3 O8 . 1_554 88.8(6) ?
Na3 Na3 O8 4_565 1_554 104.13(17) ?
OW1 Na3 O8 1_554 1_554 96.5(5) ?
OW3 Na3 O8 3 1_554 95.1(4) ?
O6 Na3 O8 . 1_554 60.56(18) ?
O5 Na3 O8 . 1_554 129.5(3) ?
OW3 Na3 O4 . . 105.7(6) ?
Na3 Na3 O4 4_565 . 68.50(14) ?
OW1 Na3 O4 1_554 . 69.0(5) ?
OW3 Na3 O4 3 . 98.9(4) ?
O6 Na3 O4 . . 113.8(3) ?
O5 Na3 O4 . . 55.31(15) ?
O8 Na3 O4 1_554 . 165.5(3) ?
OW3 Na3 OW3 . 4_565 92.2(7) ?
Na3 Na3 OW3 4_565 4_565 24.0(2) ?
OW1 Na3 OW3 1_554 4_565 84.5(3) ?
OW3 Na3 OW3 3 4_565 81.0(4) ?
O6 Na3 OW3 . 4_565 151.3(4) ?
O5 Na3 OW3 . 4_565 125.0(4) ?
O8 Na3 OW3 1_554 4_565 105.2(3) ?
O4 Na3 OW3 . 4_565 73.4(3) ?
OW3 Na3 Si2 . 1_554 104.8(6) ?
Na3 Na3 Si2 4_565 1_554 117.94(13) ?
OW1 Na3 Si2 1_554 1_554 80.8(4) ?
OW3 Na3 Si2 3 1_554 114.8(4) ?
O6 Na3 Si2 . 1_554 29.90(12) ?
O5 Na3 Si2 . 1_554 104.0(2) ?
O8 Na3 Si2 1_554 1_554 31.04(10) ?
O4 Na3 Si2 . 1_554 140.5(2) ?
OW3 Na3 Si2 4_565 1_554 129.6(3) ?
OW3 Na3 Si3 . . 89.9(6) ?
Na3 Na3 Si3 4_565 . 97.38(12) ?
OW1 Na3 Si3 1_554 . 86.1(5) ?
OW3 Na3 Si3 3 . 88.0(4) ?
O6 Na3 Si3 . . 98.4(2) ?
O5 Na3 Si3 . . 27.27(10) ?
O8 Na3 Si3 1_554 . 156.6(3) ?
O4 Na3 Si3 . . 29.14(7) ?
OW3 Na3 Si3 4_565 . 98.2(3) ?
Si2 Na3 Si3 1_554 . 128.3(2) ?
OW3 Na3 Na1 . . 42.3(6) ?
Na3 Na3 Na1 4_565 . 140.70(12) ?
OW1 Na3 Na1 1_554 . 136.9(4) ?
OW3 Na3 Na1 3 . 49.1(3) ?
O6 Na3 Na1 . . 86.9(2) ?
O5 Na3 Na1 . . 43.53(15) ?
O8 Na3 Na1 1_554 . 106.8(2) ?
O4 Na3 Na1 . . 85.47(18) ?
OW3 Na3 Na1 4_565 . 121.8(3) ?
Si2 Na3 Na1 1_554 . 101.0(2) ?
Si3 Na3 Na1 . . 58.73(14) ?
O10 Si1 O1 . 3_655 111.6(2) ?
O10 Si1 O1 . . 111.6(2) ?
O1 Si1 O1 3_655 . 110.1(3) ?
O10 Si1 O9 . . 103.8(3) ?
O1 Si1 O9 3_655 . 109.86(17) ?
O1 Si1 O9 . . 109.86(17) ?
O10 Si1 K2 . 1_554 44.49(11) ?
O1 Si1 K2 3_655 1_554 129.73(17) ?
O1 Si1 K2 . 1_554 67.10(19) ?
O9 Si1 K2 . 1_554 118.21(16) ?
O10 Si1 Na2 . 1_554 44.49(11) ?
O1 Si1 Na2 3_655 1_554 129.73(17) ?
O1 Si1 Na2 . 1_554 67.10(19) ?
O9 Si1 Na2 . 1_554 118.21(16) ?
K2 Si1 Na2 1_554 1_554 0.0(2) ?
O10 Si1 K2 . 3_654 44.49(11) ?
O1 Si1 K2 3_655 3_654 67.10(19) ?
O1 Si1 K2 . 3_654 129.73(17) ?
O9 Si1 K2 . 3_654 118.21(16) ?
K2 Si1 K2 1_554 3_654 77.73(14) ?
Na2 Si1 K2 1_554 3_654 77.73(14) ?
O10 Si1 Na2 . 3_654 44.49(11) ?
O1 Si1 Na2 3_655 3_654 67.10(19) ?
O1 Si1 Na2 . 3_654 129.73(17) ?
O9 Si1 Na2 . 3_654 118.21(16) ?
K2 Si1 Na2 1_554 3_654 77.73(14) ?
Na2 Si1 Na2 1_554 3_654 77.73(14) ?
K2 Si1 Na2 3_654 3_654 0.00(18) ?
O10 Si1 Ce1 . . 47.52(18) ?
O1 Si1 Ce1 3_655 . 124.93(16) ?
O1 Si1 Ce1 . . 124.93(16) ?
O9 Si1 Ce1 . . 56.25(19) ?
K2 Si1 Ce1 1_554 . 75.42(9) ?
Na2 Si1 Ce1 1_554 . 75.42(9) ?
K2 Si1 Ce1 3_654 . 75.42(9) ?
Na2 Si1 Ce1 3_654 . 75.42(9) ?
O10 Si1 Na2 . 6_554 42.29(15) ?
O1 Si1 Na2 3_655 6_554 115.82(17) ?
O1 Si1 Na2 . 6_554 71.23(19) ?
O9 Si1 Na2 . 6_554 130.62(17) ?
K2 Si1 Na2 1_554 6_554 14.00(14) ?
Na2 Si1 Na2 1_554 6_554 14.00(14) ?
K2 Si1 Na2 3_654 6_554 67.02(6) ?
Na2 Si1 Na2 3_654 6_554 67.02(6) ?
Ce1 Si1 Na2 . 6_554 82.02(8) ?
O10 Si1 K2 . 6_554 42.29(15) ?
O1 Si1 K2 3_655 6_554 115.82(17) ?
O1 Si1 K2 . 6_554 71.23(19) ?
O9 Si1 K2 . 6_554 130.62(17) ?
K2 Si1 K2 1_554 6_554 14.00(14) ?
Na2 Si1 K2 1_554 6_554 14.00(14) ?
K2 Si1 K2 3_654 6_554 67.02(6) ?
Na2 Si1 K2 3_654 6_554 67.02(6) ?
Ce1 Si1 K2 . 6_554 82.02(8) ?
Na2 Si1 K2 6_554 6_554 0.0(2) ?
O10 Si1 Na2 . 8_554 42.29(15) ?
O1 Si1 Na2 3_655 8_554 71.23(19) ?
O1 Si1 Na2 . 8_554 115.82(17) ?
O9 Si1 Na2 . 8_554 130.62(17) ?
K2 Si1 Na2 1_554 8_554 67.02(6) ?
Na2 Si1 Na2 1_554 8_554 67.02(6) ?
K2 Si1 Na2 3_654 8_554 14.00(14) ?
Na2 Si1 Na2 3_654 8_554 14.00(14) ?
Ce1 Si1 Na2 . 8_554 82.02(8) ?
Na2 Si1 Na2 6_554 8_554 55.04(13) ?
K2 Si1 Na2 6_554 8_554 55.04(13) ?
O6 Si2 O8 1_556 . 110.22(16) ?
O6 Si2 O8 1_556 3_655 110.22(16) ?
O8 Si2 O8 . 3_655 107.9(3) ?
O6 Si2 O9 1_556 . 115.9(3) ?
O8 Si2 O9 . . 106.08(17) ?
O8 Si2 O9 3_655 . 106.08(17) ?
O6 Si2 Na3 1_556 3_656 54.04(16) ?
O8 Si2 Na3 . 3_656 116.06(18) ?
O8 Si2 Na3 3_655 3_656 57.12(17) ?
O9 Si2 Na3 . 3_656 137.56(15) ?
O6 Si2 Na3 1_556 1_556 54.04(16) ?
O8 Si2 Na3 . 1_556 57.12(17) ?
O8 Si2 Na3 3_655 1_556 116.06(18) ?
O9 Si2 Na3 . 1_556 137.56(15) ?
Na3 Si2 Na3 3_656 1_556 74.8(2) ?
O5 Si3 O7 . . 112.8(2) ?
O5 Si3 O8 . . 114.22(17) ?
O7 Si3 O8 . . 103.1(2) ?
O5 Si3 O4 . . 110.3(2) ?
O7 Si3 O4 . . 108.3(2) ?
O8 Si3 O4 . . 107.6(2) ?
O5 Si3 Na3 . . 48.47(17) ?
O7 Si3 Na3 . . 112.3(2) ?
O8 Si3 Na3 . . 144.37(16) ?
O4 Si3 Na3 . . 64.8(2) ?
O5 Si3 Na1 . . 41.98(13) ?
O7 Si3 Na1 . . 70.94(19) ?
O8 Si3 Na1 . . 128.47(15) ?
O4 Si3 Na1 . . 123.1(2) ?
Na3 Si3 Na1 . . 64.02(15) ?
O11 Si4 O2 . 1_554 113.5(2) ?
O11 Si4 O1 . 1_554 115.6(2) ?
O2 Si4 O1 1_554 1_554 102.7(2) ?
O11 Si4 O3 . . 108.6(2) ?
O2 Si4 O3 1_554 . 108.43(18) ?
O1 Si4 O3 1_554 . 107.62(19) ?
O11 Si4 Na2 . 1_554 63.39(18) ?
O2 Si4 Na2 1_554 1_554 109.76(17) ?
O1 Si4 Na2 1_554 1_554 144.64(15) ?
O3 Si4 Na2 . 1_554 48.97(18) ?
O11 Si4 K2 . 1_554 63.39(18) ?
O2 Si4 K2 1_554 1_554 109.76(17) ?
O1 Si4 K2 1_554 1_554 144.64(15) ?
O3 Si4 K2 . 1_554 48.97(18) ?
Na2 Si4 K2 1_554 1_554 0.00(16) ?
O11 Si4 Na1 . . 38.07(15) ?
O2 Si4 Na1 1_554 . 75.53(16) ?
O1 Si4 Na1 1_554 . 129.79(16) ?
O3 Si4 Na1 . . 120.7(2) ?
Na2 Si4 Na1 1_554 . 73.38(13) ?
K2 Si4 Na1 1_554 . 73.38(13) ?
O11 Si4 K2 . 6_554 72.94(18) ?
O2 Si4 K2 1_554 6_554 115.11(17) ?
O1 Si4 K2 1_554 6_554 133.97(15) ?
O3 Si4 K2 . 6_554 37.0(2) ?
Na2 Si4 K2 1_554 6_554 12.87(13) ?
K2 Si4 K2 1_554 6_554 12.87(13) ?
Na1 Si4 K2 . 6_554 86.22(13) ?
Si1 O1 Si4 . 1_556 151.4(3) ?
Si1 O1 O2 . . 162.2(2) ?
Si4 O1 O2 1_556 . 38.61(12) ?
Si1 O1 O1 . 3_655 34.97(16) ?
Si4 O1 O1 1_556 3_655 121.68(15) ?
O2 O1 O1 . 3_655 160.26(14) ?
Si1 O1 O10 . . 34.01(13) ?
Si4 O1 O10 1_556 . 172.3(2) ?
O2 O1 O10 . . 139.1(2) ?
O1 O1 O10 3_655 . 60.13(10) ?
Si1 O1 O3 . 1_556 136.1(2) ?
Si4 O1 O3 1_556 1_556 36.30(9) ?
O2 O1 O3 . 1_556 61.46(12) ?
O1 O1 O3 3_655 1_556 101.82(8) ?
O10 O1 O3 . 1_556 137.32(18) ?
Si1 O1 O9 . . 35.54(11) ?
Si4 O1 O9 1_556 . 130.4(2) ?
O2 O1 O9 . . 129.12(18) ?
O1 O1 O9 3_655 . 60.35(9) ?
O10 O1 O9 . . 57.34(16) ?
O3 O1 O9 1_556 . 150.5(2) ?
Si1 O1 O11 . 1_556 121.9(2) ?
Si4 O1 O11 1_556 1_556 31.60(13) ?
O2 O1 O11 . 1_556 61.18(15) ?
O1 O1 O11 3_655 1_556 101.90(11) ?
O10 O1 O11 . 1_556 155.45(19) ?
O3 O1 O11 1_556 1_556 58.38(14) ?
O9 O1 O11 . 1_556 100.04(19) ?
Si1 O1 K2 . 1_554 84.1(2) ?
Si4 O1 K2 1_556 1_554 124.05(19) ?
O2 O1 K2 . 1_554 91.78(17) ?
O1 O1 K2 3_655 1_554 104.44(9) ?
O10 O1 K2 . 1_554 50.12(13) ?
O3 O1 K2 1_556 1_554 109.49(17) ?
O9 O1 K2 . 1_554 98.27(19) ?
O11 O1 K2 1_556 1_554 152.93(16) ?
Si1 O1 Na2 . 1_554 84.1(2) ?
Si4 O1 Na2 1_556 1_554 124.05(19) ?
O2 O1 Na2 . 1_554 91.78(17) ?
O1 O1 Na2 3_655 1_554 104.44(9) ?
O10 O1 Na2 . 1_554 50.12(13) ?
O3 O1 Na2 1_556 1_554 109.49(17) ?
O9 O1 Na2 . 1_554 98.27(19) ?
O11 O1 Na2 1_556 1_554 152.93(16) ?
K2 O1 Na2 1_554 1_554 0.0(2) ?
Si1 O1 OW2 . . 104.6(3) ?
Si4 O1 OW2 1_556 . 100.8(2) ?
O2 O1 OW2 . . 62.1(2) ?
O1 O1 OW2 3_655 . 137.6(2) ?
O10 O1 OW2 . . 77.7(2) ?
O3 O1 OW2 1_556 . 113.4(2) ?
O9 O1 OW2 . . 93.8(3) ?
O11 O1 OW2 1_556 . 116.2(2) ?
K2 O1 OW2 1_554 . 42.5(2) ?
Na2 O1 OW2 1_554 . 42.5(2) ?
Si1 O1 K2 . 6_554 82.01(19) ?
Si4 O1 K2 1_556 6_554 123.80(18) ?
O2 O1 K2 . 6_554 98.12(17) ?
O1 O1 K2 3_655 6_554 95.37(9) ?
O10 O1 K2 . 6_554 49.08(14) ?
O3 O1 K2 1_556 6_554 101.16(15) ?
O9 O1 K2 . 6_554 103.72(19) ?
O11 O1 K2 1_556 6_554 155.40(16) ?
K2 O1 K2 1_554 6_554 14.37(15) ?
Na2 O1 K2 1_554 6_554 14.37(15) ?
OW2 O1 K2 . 6_554 56.2(2) ?
Si4 O2 Si4 1_556 3_556 141.9(3) ?
Si4 O2 O1 1_556 3 177.6(3) ?
Si4 O2 O1 3_556 3 38.71(13) ?
Si4 O2 O1 1_556 . 38.71(13) ?
Si4 O2 O1 3_556 . 177.6(3) ?
O1 O2 O1 3 . 140.5(3) ?
Si4 O2 O3 1_556 3_556 120.9(2) ?
Si4 O2 O3 3_556 3_556 35.93(10) ?
O1 O2 O3 3 3_556 61.03(12) ?
O1 O2 O3 . 3_556 146.4(2) ?
Si4 O2 O3 1_556 1_556 35.93(10) ?
Si4 O2 O3 3_556 1_556 120.9(2) ?
O1 O2 O3 3 1_556 146.4(2) ?
O1 O2 O3 . 1_556 61.03(12) ?
O3 O2 O3 3_556 1_556 88.83(17) ?
Si4 O2 O11 1_556 1_556 32.68(13) ?
Si4 O2 O11 3_556 1_556 116.9(2) ?
O1 O2 O11 3 1_556 145.8(2) ?
O1 O2 O11 . 1_556 62.59(15) ?
O3 O2 O11 3_556 1_556 116.0(2) ?
O3 O2 O11 1_556 1_556 58.70(11) ?
Si4 O2 O11 1_556 3_556 116.9(2) ?
Si4 O2 O11 3_556 3_556 32.68(13) ?
O1 O2 O11 3 3_556 62.59(15) ?
O1 O2 O11 . 3_556 145.8(2) ?
O3 O2 O11 3_556 3_556 58.70(11) ?
O3 O2 O11 1_556 3_556 116.0(2) ?
O11 O2 O11 1_556 3_556 86.3(2) ?
Si4 O2 OW2 1_556 . 108.99(15) ?
Si4 O2 OW2 3_556 . 108.99(15) ?
O1 O2 OW2 3 . 70.28(14) ?
O1 O2 OW2 . . 70.28(14) ?
O3 O2 OW2 3_556 . 119.6(2) ?
O3 O2 OW2 1_556 . 119.6(2) ?
O11 O2 OW2 1_556 . 124.4(2) ?
O11 O2 OW2 3_556 . 124.4(2) ?
Si4 O2 Na1 1_556 1_556 77.00(16) ?
Si4 O2 Na1 3_556 1_556 77.00(16) ?
O1 O2 Na1 3 1_556 101.65(15) ?
O1 O2 Na1 . 1_556 101.65(15) ?
O3 O2 Na1 3_556 1_556 94.96(16) ?
O3 O2 Na1 1_556 1_556 94.96(16) ?
O11 O2 Na1 1_556 1_556 44.37(11) ?
O11 O2 Na1 3_556 1_556 44.37(11) ?
OW2 O2 Na1 . 1_556 129.3(3) ?
Si4 O2 K2 1_556 3_554 131.26(19) ?
Si4 O2 K2 3_556 3_554 84.14(14) ?
O1 O2 K2 3 3_554 49.28(14) ?
O1 O2 K2 . 3_554 96.08(17) ?
O3 O2 K2 3_556 3_554 85.69(16) ?
O3 O2 K2 1_556 3_554 119.25(18) ?
O11 O2 K2 1_556 3_554 157.44(16) ?
O11 O2 K2 3_556 3_554 111.86(11) ?
OW2 O2 K2 . 3_554 34.18(17) ?
Na1 O2 K2 1_556 3_554 145.78(14) ?
Si4 O2 K2 1_556 1_554 84.14(14) ?
Si4 O2 K2 3_556 1_554 131.26(19) ?
O1 O2 K2 3 1_554 96.08(17) ?
O1 O2 K2 . 1_554 49.28(14) ?
O3 O2 K2 3_556 1_554 119.25(18) ?
O3 O2 K2 1_556 1_554 85.69(16) ?
O11 O2 K2 1_556 1_554 111.86(11) ?
O11 O2 K2 3_556 1_554 157.44(16) ?
OW2 O2 K2 . 1_554 34.18(17) ?
Na1 O2 K2 1_556 1_554 145.78(14) ?
K2 O2 K2 3_554 1_554 47.51(12) ?
Si4 O3 Si4 6 . 137.2(4) ?
Si4 O3 K2 6 1_554 120.4(2) ?
Si4 O3 K2 . 1_554 102.27(17) ?
Si4 O3 Na2 6 1_554 120.4(2) ?
Si4 O3 Na2 . 1_554 102.27(17) ?
K2 O3 Na2 1_554 1_554 0.0(3) ?
Si4 O3 K2 6 6_554 102.27(17) ?
Si4 O3 K2 . 6_554 120.4(2) ?
K2 O3 K2 1_554 6_554 19.3(2) ?
Na2 O3 K2 1_554 6_554 19.3(2) ?
Si4 O3 Na2 6 6_554 102.27(17) ?
Si4 O3 Na2 . 6_554 120.4(2) ?
K2 O3 Na2 1_554 6_554 19.3(2) ?
Na2 O3 Na2 1_554 6_554 19.3(2) ?
K2 O3 Na2 6_554 6_554 0.00(3) ?
Si4 O3 O11 6 6 34.94(11) ?
Si4 O3 O11 . 6 165.3(2) ?
K2 O3 O11 1_554 6 86.6(2) ?
Na2 O3 O11 1_554 6 86.6(2) ?
K2 O3 O11 6_554 6 70.11(15) ?
Na2 O3 O11 6_554 6 70.11(15) ?
Si4 O3 O11 6 . 165.3(2) ?
Si4 O3 O11 . . 34.94(11) ?
K2 O3 O11 1_554 . 70.11(15) ?
Na2 O3 O11 1_554 . 70.11(15) ?
K2 O3 O11 6_554 . 86.6(2) ?
Na2 O3 O11 6_554 . 86.6(2) ?
O11 O3 O11 6 . 156.6(3) ?
Si4 O3 O1 6 6_554 36.08(13) ?
Si4 O3 O1 . 6_554 105.2(2) ?
K2 O3 O1 1_554 6_554 144.08(17) ?
Na2 O3 O1 1_554 6_554 144.08(17) ?
K2 O3 O1 6_554 6_554 131.72(14) ?
Na2 O3 O1 6_554 6_554 131.72(14) ?
O11 O3 O1 6 6_554 62.30(14) ?
O11 O3 O1 . 6_554 140.2(2) ?
Si4 O3 O1 6 1_554 105.2(2) ?
Si4 O3 O1 . 1_554 36.08(13) ?
K2 O3 O1 1_554 1_554 131.72(14) ?
Na2 O3 O1 1_554 1_554 131.72(14) ?
K2 O3 O1 6_554 1_554 144.08(17) ?
Na2 O3 O1 6_554 1_554 144.08(17) ?
O11 O3 O1 6 1_554 140.2(2) ?
O11 O3 O1 . 1_554 62.30(14) ?
O1 O3 O1 6_554 1_554 83.1(2) ?
Si4 O3 O2 6 1_554 120.2(2) ?
Si4 O3 O2 . 1_554 35.64(10) ?
K2 O3 O2 1_554 1_554 106.05(14) ?
Na2 O3 O2 1_554 1_554 106.05(14) ?
K2 O3 O2 6_554 1_554 124.24(19) ?
Na2 O3 O2 6_554 1_554 124.24(19) ?
O11 O3 O2 6 1_554 130.79(13) ?
O11 O3 O2 . 1_554 61.26(12) ?
O1 O3 O2 6_554 1_554 84.27(17) ?
O1 O3 O2 1_554 1_554 57.51(12) ?
Si4 O3 O2 6 6_554 35.64(10) ?
Si4 O3 O2 . 6_554 120.2(2) ?
K2 O3 O2 1_554 6_554 124.24(19) ?
Na2 O3 O2 1_554 6_554 124.24(19) ?
K2 O3 O2 6_554 6_554 106.05(14) ?
Na2 O3 O2 6_554 6_554 106.05(14) ?
O11 O3 O2 6 6_554 61.26(12) ?
O11 O3 O2 . 6_554 130.79(13) ?
O1 O3 O2 6_554 6_554 57.51(12) ?
O1 O3 O2 1_554 6_554 84.27(17) ?
O2 O3 O2 1_554 6_554 129.6(3) ?
Si3 O4 Si3 4_565 . 141.6(3) ?
Si3 O4 O8 4_565 4_565 36.17(12) ?
Si3 O4 O8 . 4_565 117.0(2) ?
Si3 O4 O8 4_565 . 117.0(2) ?
Si3 O4 O8 . . 36.17(12) ?
O8 O4 O8 4_565 . 83.84(19) ?
Si3 O4 O5 4_565 . 174.5(3) ?
Si3 O4 O5 . . 34.21(10) ?
O8 O4 O5 4_565 . 144.4(2) ?
O8 O4 O5 . . 61.56(10) ?
Si3 O4 O5 4_565 4_565 34.21(10) ?
Si3 O4 O5 . 4_565 174.5(3) ?
O8 O4 O5 4_565 4_565 61.56(10) ?
O8 O4 O5 . 4_565 144.4(2) ?
O5 O4 O5 . 4_565 149.5(3) ?
Si3 O4 O7 4_565 . 113.7(2) ?
Si3 O4 O7 . . 35.81(13) ?
O8 O4 O7 4_565 . 109.0(2) ?
O8 O4 O7 . . 57.88(12) ?
O5 O4 O7 . . 60.85(12) ?
O5 O4 O7 4_565 . 138.8(2) ?
Si3 O4 O7 4_565 2_565 35.81(13) ?
Si3 O4 O7 . 2_565 113.7(2) ?
O8 O4 O7 4_565 2_565 57.88(12) ?
O8 O4 O7 . 2_565 109.0(2) ?
O5 O4 O7 . 2_565 138.8(2) ?
O5 O4 O7 4_565 2_565 60.85(12) ?
O7 O4 O7 . 2_565 79.9(2) ?
Si3 O4 Na3 4_565 . 128.5(2) ?
Si3 O4 Na3 . . 86.03(18) ?
O8 O4 Na3 4_565 . 154.2(2) ?
O8 O4 Na3 . . 114.26(16) ?
O5 O4 Na3 . . 53.64(16) ?
O5 O4 Na3 4_565 . 96.6(2) ?
O7 O4 Na3 . . 96.39(19) ?
O7 O4 Na3 2_565 . 125.6(2) ?
Si3 O4 Na3 4_565 4_565 86.03(18) ?
Si3 O4 Na3 . 4_565 128.5(2) ?
O8 O4 Na3 4_565 4_565 114.26(16) ?
O8 O4 Na3 . 4_565 154.2(2) ?
O5 O4 Na3 . 4_565 96.6(2) ?
O5 O4 Na3 4_565 4_565 53.64(16) ?
O7 O4 Na3 . 4_565 125.6(2) ?
O7 O4 Na3 2_565 4_565 96.39(19) ?
Na3 O4 Na3 . 4_565 43.0(3) ?
Si3 O4 OW1 4_565 1_554 108.63(16) ?
Si3 O4 OW1 . 1_554 108.63(16) ?
O8 O4 OW1 4_565 1_554 113.6(2) ?
O8 O4 OW1 . 1_554 113.6(2) ?
O5 O4 OW1 . 1_554 76.43(13) ?
O5 O4 OW1 4_565 1_554 76.43(13) ?
O7 O4 OW1 . 1_554 135.26(17) ?
O7 O4 OW1 2_565 1_554 135.26(17) ?
Na3 O4 OW1 . 1_554 43.5(2) ?
Na3 O4 OW1 4_565 1_554 43.5(2) ?
Si3 O5 Ce1 . . 139.87(18) ?
Si3 O5 Na1 . . 112.58(19) ?
Ce1 O5 Na1 . . 99.03(13) ?
Si3 O5 Na3 . . 104.3(2) ?
Ce1 O5 Na3 . . 99.54(18) ?
Na1 O5 Na3 . . 90.2(2) ?
Si3 O5 O4 . . 35.48(13) ?
Ce1 O5 O4 . . 135.24(17) ?
Na1 O5 O4 . . 123.94(17) ?
Na3 O5 O4 . . 71.1(2) ?
Si3 O5 O7 . . 34.15(11) ?
Ce1 O5 O7 . . 152.82(18) ?
Na1 O5 O7 . . 78.50(16) ?
Na3 O5 O7 . . 107.5(2) ?
O4 O5 O7 . . 59.68(15) ?
Si3 O5 O8 . . 33.48(10) ?
Ce1 O5 O8 . . 107.42(13) ?
Na1 O5 O8 . . 125.8(2) ?
Na3 O5 O8 . . 129.0(2) ?
O4 O5 O8 . . 59.17(14) ?
O7 O5 O8 . . 56.77(12) ?
Si3 O5 OW3 . . 107.7(3) ?
Ce1 O5 OW3 . . 109.0(3) ?
Na1 O5 OW3 . . 61.1(3) ?
Na3 O5 OW3 . . 29.8(3) ?
O4 O5 OW3 . . 84.6(3) ?
O7 O5 OW3 . . 93.6(3) ?
O8 O5 OW3 . . 140.8(3) ?
Si3 O5 O11 . . 156.1(2) ?
Ce1 O5 O11 . . 49.58(9) ?
Na1 O5 O11 . . 49.78(11) ?
Na3 O5 O11 . . 92.79(19) ?
O4 O5 O11 . . 163.34(18) ?
O7 O5 O11 . . 124.64(17) ?
O8 O5 O11 . . 137.46(15) ?
OW3 O5 O11 . . 79.1(3) ?
Si3 O5 O9 . . 85.79(15) ?
Ce1 O5 O9 . . 58.18(10) ?
Na1 O5 O9 . . 114.07(17) ?
Na3 O5 O9 . . 148.18(19) ?
O4 O5 O9 . . 107.43(17) ?
O7 O5 O9 . . 97.71(15) ?
O8 O5 O9 . . 52.61(12) ?
OW3 O5 O9 . . 166.5(3) ?
O11 O5 O9 . . 88.39(14) ?
Si3 O5 O6 . . 141.57(19) ?
Ce1 O5 O6 . . 47.52(8) ?
Na1 O5 O6 . . 98.64(17) ?
Na3 O5 O6 . . 52.04(17) ?
O4 O5 O6 . . 108.04(17) ?
O7 O5 O6 . . 159.52(17) ?
O8 O5 O6 . . 133.99(14) ?
OW3 O5 O6 . . 67.8(3) ?
O11 O5 O6 . . 62.31(12) ?
O9 O5 O6 . . 101.88(12) ?
Si3 O5 OW3 . 3 99.9(2) ?
Ce1 O5 OW3 . 3 119.5(2) ?
Na1 O5 OW3 . 3 50.7(2) ?
Na3 O5 OW3 . 3 44.1(2) ?
O4 O5 OW3 . 3 84.6(2) ?
O7 O5 OW3 . 3 80.1(2) ?
O8 O5 OW3 . 3 133.0(2) ?
OW3 O5 OW3 . 3 15.7(3) ?
O11 O5 OW3 . 3 80.7(2) ?
O9 O5 OW3 . 3 164.8(2) ?
O6 O5 OW3 . 3 82.5(2) ?
Si2 O6 Ce1 1_554 . 152.8(3) ?
Si2 O6 Na3 1_554 3_655 96.1(2) ?
Ce1 O6 Na3 . 3_655 101.94(19) ?
Si2 O6 Na3 1_554 . 96.1(2) ?
Ce1 O6 Na3 . . 101.94(19) ?
Na3 O6 Na3 3_655 . 96.5(3) ?
Si2 O6 O8 1_554 1_554 35.46(10) ?
Ce1 O6 O8 . 1_554 149.20(9) ?
Na3 O6 O8 3_655 1_554 105.4(2) ?
Na3 O6 O8 . 1_554 61.28(17) ?
Si2 O6 O8 1_554 3_654 35.46(10) ?
Ce1 O6 O8 . 3_654 149.20(9) ?
Na3 O6 O8 3_655 3_654 61.28(17) ?
Na3 O6 O8 . 3_654 105.4(2) ?
O8 O6 O8 1_554 3_654 59.98(17) ?
Si2 O6 O9 1_554 1_554 32.69(14) ?
Ce1 O6 O9 . 1_554 120.07(18) ?
Na3 O6 O9 3_655 1_554 116.35(19) ?
Na3 O6 O9 . 1_554 116.35(19) ?
O8 O6 O9 1_554 1_554 58.23(13) ?
O8 O6 O9 3_654 1_554 58.23(13) ?
Si2 O6 OW1 1_554 1_554 101.8(4) ?
Ce1 O6 OW1 . 1_554 105.5(4) ?
Na3 O6 OW1 3_655 1_554 48.32(17) ?
Na3 O6 OW1 . 1_554 48.32(17) ?
O8 O6 OW1 1_554 1_554 83.0(3) ?
O8 O6 OW1 3_654 1_554 83.0(3) ?
O9 O6 OW1 1_554 1_554 134.5(4) ?
Si2 O6 O5 1_554 3_655 144.03(9) ?
Ce1 O6 O5 . 3_655 49.65(9) ?
Na3 O6 O5 3_655 3_655 52.32(17) ?
Na3 O6 O5 . 3_655 103.5(2) ?
O8 O6 O5 1_554 3_655 153.60(19) ?
O8 O6 O5 3_654 3_655 109.27(11) ?
O9 O6 O5 1_554 3_655 140.02(11) ?
OW1 O6 O5 1_554 3_655 71.4(3) ?
Si2 O6 O5 1_554 . 144.03(9) ?
Ce1 O6 O5 . . 49.65(9) ?
Na3 O6 O5 3_655 . 103.5(2) ?
Na3 O6 O5 . . 52.32(17) ?
O8 O6 O5 1_554 . 109.27(11) ?
O8 O6 O5 3_654 . 153.60(19) ?
O9 O6 O5 1_554 . 140.02(11) ?
OW1 O6 O5 1_554 . 71.4(3) ?
O5 O6 O5 3_655 . 68.92(14) ?
Si2 O6 O11 1_554 . 113.15(18) ?
Ce1 O6 O11 . . 47.47(9) ?
Na3 O6 O11 3_655 . 149.4(2) ?
Na3 O6 O11 . . 89.66(17) ?
O8 O6 O11 1_554 . 103.89(12) ?
O8 O6 O11 3_654 . 145.11(19) ?
O9 O6 O11 1_554 . 86.88(14) ?
OW1 O6 O11 1_554 . 128.2(3) ?
O5 O6 O11 3_655 . 97.04(15) ?
O5 O6 O11 . . 57.71(11) ?
Si2 O6 O11 1_554 3_655 113.15(18) ?
Ce1 O6 O11 . 3_655 47.47(9) ?
Na3 O6 O11 3_655 3_655 89.66(17) ?
Na3 O6 O11 . 3_655 149.4(2) ?
O8 O6 O11 1_554 3_655 145.11(19) ?
O8 O6 O11 3_654 3_655 103.89(12) ?
O9 O6 O11 1_554 3_655 86.88(14) ?
OW1 O6 O11 1_554 3_655 128.2(3) ?
O5 O6 O11 3_655 3_655 57.71(11) ?
O5 O6 O11 . 3_655 97.04(15) ?
O11 O6 O11 . 3_655 70.96(15) ?
Si3 O7 Si3 3 . 143.2(3) ?
Si3 O7 O8 3 . 175.1(3) ?
Si3 O7 O8 . . 38.48(10) ?
Si3 O7 O8 3 3 38.48(10) ?
Si3 O7 O8 . 3 175.1(3) ?
O8 O7 O8 . 3 139.3(2) ?
Si3 O7 O4 3 . 117.7(3) ?
Si3 O7 O4 . . 35.90(12) ?
O8 O7 O4 . . 60.90(13) ?
O8 O7 O4 3 . 140.7(2) ?
Si3 O7 O4 3 2_565 35.90(12) ?
Si3 O7 O4 . 2_565 117.7(2) ?
O8 O7 O4 . 2_565 140.7(2) ?
O8 O7 O4 3 2_565 60.90(13) ?
O4 O7 O4 . 2_565 84.5(2) ?
Si3 O7 O5 3 3 33.02(12) ?
Si3 O7 O5 . 3 121.8(2) ?
O8 O7 O5 . 3 151.8(2) ?
O8 O7 O5 3 3 62.09(10) ?
O4 O7 O5 . 3 117.3(2) ?
O4 O7 O5 2_565 3 59.47(11) ?
Si3 O7 O5 3 . 121.8(2) ?
Si3 O7 O5 . . 33.02(12) ?
O8 O7 O5 . . 62.09(10) ?
O8 O7 O5 3 . 151.8(2) ?
O4 O7 O5 . . 59.47(11) ?
O4 O7 O5 2_565 . 117.3(2) ?
O5 O7 O5 3 . 92.0(2) ?
Si3 O7 Na1 3 . 80.83(18) ?
Si3 O7 Na1 . . 80.83(18) ?
O8 O7 Na1 . . 103.94(13) ?
O8 O7 Na1 3 . 103.94(13) ?
O4 O7 Na1 . . 99.02(17) ?
O4 O7 Na1 2_565 . 99.02(17) ?
O5 O7 Na1 3 . 47.85(11) ?
O5 O7 Na1 . . 47.85(11) ?
Si3 O7 OW3 3 1_556 117.0(3) ?
Si3 O7 OW3 . 1_556 98.1(3) ?
O8 O7 OW3 . 1_556 60.2(2) ?
O8 O7 OW3 3 1_556 79.2(2) ?
O4 O7 OW3 . 1_556 105.1(3) ?
O4 O7 OW3 2_565 1_556 118.8(3) ?
O5 O7 OW3 3 1_556 136.4(2) ?
O5 O7 OW3 . 1_556 119.1(2) ?
Na1 O7 OW3 . 1_556 136.4(3) ?
Si3 O7 OW3 3 3_556 98.1(3) ?
Si3 O7 OW3 . 3_556 117.0(3) ?
O8 O7 OW3 . 3_556 79.2(2) ?
O8 O7 OW3 3 3_556 60.2(2) ?
O4 O7 OW3 . 3_556 118.8(3) ?
O4 O7 OW3 2_565 3_556 105.1(3) ?
O5 O7 OW3 3 3_556 119.1(2) ?
O5 O7 OW3 . 3_556 136.4(2) ?
Na1 O7 OW3 . 3_556 136.4(3) ?
OW3 O7 OW3 1_556 3_556 19.0(4) ?
Si3 O7 O7 3 2_565 84.52(18) ?
Si3 O7 O7 . 2_565 84.52(18) ?
O8 O7 O7 . 2_565 91.42(13) ?
O8 O7 O7 3 2_565 91.42(13) ?
O4 O7 O7 . 2_565 50.05(11) ?
O4 O7 O7 2_565 2_565 50.05(11) ?
O5 O7 O7 3 2_565 108.48(12) ?
O5 O7 O7 . 2_565 108.48(12) ?
Na1 O7 O7 . 2_565 132.09(13) ?
OW3 O7 O7 1_556 2_565 90.6(2) ?
OW3 O7 O7 3_556 2_565 90.6(2) ?
Si2 O8 Si3 . . 137.4(2) ?
Si2 O8 O7 . . 150.7(2) ?
Si3 O8 O7 . . 38.39(12) ?
Si2 O8 O9 . . 37.14(12) ?
Si3 O8 O9 . . 104.35(18) ?
O7 O8 O9 . . 116.15(17) ?
Si2 O8 O4 . . 137.5(2) ?
Si3 O8 O4 . . 36.19(11) ?
O7 O8 O4 . . 61.22(16) ?
O9 O8 O4 . . 125.37(19) ?
Si2 O8 O8 . 3_655 36.05(13) ?
Si3 O8 O8 . 3_655 121.35(12) ?
O7 O8 O8 . 3_655 159.65(12) ?
O9 O8 O8 . 3_655 59.75(8) ?
O4 O8 O8 . 3_655 103.56(12) ?
Si2 O8 O6 . 1_556 34.31(12) ?
Si3 O8 O6 . 1_556 165.3(2) ?
O7 O8 O6 . 1_556 138.42(18) ?
O9 O8 O6 . 1_556 62.80(16) ?
O4 O8 O6 . 1_556 157.05(17) ?
O8 O8 O6 3_655 1_556 60.01(8) ?
Si2 O8 Na3 . 1_556 91.8(2) ?
Si3 O8 Na3 . 1_556 130.1(2) ?
O7 O8 Na3 . 1_556 96.2(2) ?
O9 O8 Na3 . 1_556 117.7(2) ?
O4 O8 Na3 . 1_556 116.7(2) ?
O8 O8 Na3 3_655 1_556 103.09(15) ?
O6 O8 Na3 1_556 1_556 58.16(18) ?
Si2 O8 O5 . . 105.51(17) ?
Si3 O8 O5 . . 32.31(10) ?
O7 O8 O5 . . 61.14(14) ?
O9 O8 O5 . . 72.40(15) ?
O4 O8 O5 . . 59.27(12) ?
O8 O8 O5 3_655 . 100.04(9) ?
O6 O8 O5 1_556 . 135.11(16) ?
Na3 O8 O5 1_556 . 156.7(2) ?
Si2 O8 OW3 . 1_556 106.2(3) ?
Si3 O8 OW3 . 1_556 109.6(3) ?
O7 O8 OW3 . 1_556 71.8(3) ?
O9 O8 OW3 . 1_556 116.1(3) ?
O4 O8 OW3 . 1_556 113.6(3) ?
O8 O8 OW3 3_655 1_556 128.5(2) ?
O6 O8 OW3 1_556 1_556 72.9(3) ?
Na3 O8 OW3 1_556 1_556 28.2(3) ?
O5 O8 OW3 . 1_556 129.1(3) ?
Si2 O8 Na3 . 4_566 108.45(17) ?
Si3 O8 Na3 . 4_566 111.51(16) ?
O7 O8 Na3 . 4_566 93.48(17) ?
O9 O8 Na3 . 4_566 144.12(18) ?
O4 O8 Na3 . 4_566 85.67(15) ?
O8 O8 Na3 3_655 4_566 98.97(11) ?
O6 O8 Na3 1_556 4_566 81.73(16) ?
Na3 O8 Na3 1_556 4_566 34.0(2) ?
O5 O8 Na3 . 4_566 143.14(16) ?
OW3 O8 Na3 1_556 4_566 52.3(3) ?
Si1 O9 Si2 . . 142.1(4) ?
Si1 O9 O10 . . 37.36(16) ?
Si2 O9 O10 . . 179.4(3) ?
Si1 O9 O8 . 3_655 146.16(15) ?
Si2 O9 O8 . 3_655 36.78(10) ?
O10 O9 O8 . 3_655 143.53(16) ?
Si1 O9 O8 . . 146.16(15) ?
Si2 O9 O8 . . 36.78(10) ?
O10 O9 O8 . . 143.53(16) ?
O8 O9 O8 3_655 . 60.51(16) ?
Si1 O9 O1 . . 34.60(10) ?
Si2 O9 O1 . . 118.5(2) ?
O10 O9 O1 . . 60.98(16) ?
O8 O9 O1 3_655 . 150.1(3) ?
O8 O9 O1 . . 111.61(13) ?
Si1 O9 O1 . 3_655 34.60(10) ?
Si2 O9 O1 . 3_655 118.5(2) ?
O10 O9 O1 . 3_655 60.98(16) ?
O8 O9 O1 3_655 3_655 111.61(13) ?
O8 O9 O1 . 3_655 150.1(3) ?
O1 O9 O1 . 3_655 59.31(18) ?
Si1 O9 O6 . 1_556 110.7(3) ?
Si2 O9 O6 . 1_556 31.36(15) ?
O10 O9 O6 . 1_556 148.1(2) ?
O8 O9 O6 3_655 1_556 58.97(13) ?
O8 O9 O6 . 1_556 58.97(13) ?
O1 O9 O6 . 1_556 91.73(19) ?
O1 O9 O6 3_655 1_556 91.73(19) ?
Si1 O9 Ce1 . . 94.3(2) ?
Si2 O9 Ce1 . . 123.6(2) ?
O10 O9 Ce1 . . 56.93(16) ?
O8 O9 Ce1 3_655 . 100.04(16) ?
O8 O9 Ce1 . . 100.04(16) ?
O1 O9 Ce1 . . 109.86(17) ?
O1 O9 Ce1 3_655 . 109.86(17) ?
O6 O9 Ce1 1_556 . 155.01(19) ?
Si1 O9 O5 . 3_655 121.70(19) ?
Si2 O9 O5 . 3_655 88.51(17) ?
O10 O9 O5 . 3_655 91.96(17) ?
O8 O9 O5 3_655 3_655 54.99(11) ?
O8 O9 O5 . 3_655 90.03(16) ?
O1 O9 O5 . 3_655 152.9(2) ?
O1 O9 O5 3_655 3_655 109.07(12) ?
O6 O9 O5 1_556 3_655 113.91(14) ?
Ce1 O9 O5 . 3_655 47.98(9) ?
Si1 O9 O5 . . 121.70(19) ?
Si2 O9 O5 . . 88.51(17) ?
O10 O9 O5 . . 91.96(17) ?
O8 O9 O5 3_655 . 90.03(16) ?
O8 O9 O5 . . 54.99(11) ?
O1 O9 O5 . . 109.07(12) ?
O1 O9 O5 3_655 . 152.9(2) ?
O6 O9 O5 1_556 . 113.91(14) ?
Ce1 O9 O5 . . 47.98(9) ?
O5 O9 O5 3_655 . 69.47(16) ?
Si1 O10 K2 . 1_554 108.50(19) ?
Si1 O10 Na2 . 1_554 108.50(19) ?
K2 O10 Na2 1_554 1_554 0.0(2) ?
Si1 O10 K2 . 3_654 108.50(19) ?
K2 O10 K2 1_554 3_654 116.2(3) ?
Na2 O10 K2 1_554 3_654 116.2(3) ?
Si1 O10 Na2 . 3_654 108.50(19) ?
K2 O10 Na2 1_554 3_654 116.2(3) ?
Na2 O10 Na2 1_554 3_654 116.2(3) ?
K2 O10 Na2 3_654 3_654 0.0(3) ?
Si1 O10 O9 . . 38.87(17) ?
K2 O10 O9 1_554 . 120.79(14) ?
Na2 O10 O9 1_554 . 120.79(14) ?
K2 O10 O9 3_654 . 120.79(14) ?
Na2 O10 O9 3_654 . 120.79(14) ?
Si1 O10 Ce1 . . 105.1(2) ?
K2 O10 Ce1 1_554 . 108.98(17) ?
Na2 O10 Ce1 1_554 . 108.98(17) ?
K2 O10 Ce1 3_654 . 108.98(17) ?
Na2 O10 Ce1 3_654 . 108.98(17) ?
O9 O10 Ce1 . . 66.19(16) ?
Si1 O10 K2 . 6_554 113.3(2) ?
K2 O10 K2 1_554 6_554 19.4(2) ?
Na2 O10 K2 1_554 6_554 19.4(2) ?
K2 O10 K2 3_654 6_554 97.37(17) ?
Na2 O10 K2 3_654 6_554 97.37(17) ?
O9 O10 K2 . 6_554 136.64(16) ?
Ce1 O10 K2 . 6_554 122.81(18) ?
Si1 O10 Na2 . 6_554 113.3(2) ?
K2 O10 Na2 1_554 6_554 19.4(2) ?
Na2 O10 Na2 1_554 6_554 19.4(2) ?
K2 O10 Na2 3_654 6_554 97.37(17) ?
Na2 O10 Na2 3_654 6_554 97.37(17) ?
O9 O10 Na2 . 6_554 136.64(16) ?
Ce1 O10 Na2 . 6_554 122.81(18) ?
K2 O10 Na2 6_554 6_554 0.0(3) ?
Si1 O10 K2 . 8_554 113.3(2) ?
K2 O10 K2 1_554 8_554 97.37(17) ?
Na2 O10 K2 1_554 8_554 97.37(17) ?
K2 O10 K2 3_654 8_554 19.4(2) ?
Na2 O10 K2 3_654 8_554 19.4(2) ?
O9 O10 K2 . 8_554 136.64(16) ?
Ce1 O10 K2 . 8_554 122.81(18) ?
K2 O10 K2 6_554 8_554 78.2(2) ?
Na2 O10 K2 6_554 8_554 78.2(2) ?
Si1 O10 Na2 . 8_554 113.3(2) ?
K2 O10 Na2 1_554 8_554 97.37(17) ?
Na2 O10 Na2 1_554 8_554 97.37(17) ?
K2 O10 Na2 3_654 8_554 19.4(2) ?
Na2 O10 Na2 3_654 8_554 19.4(2) ?
O9 O10 Na2 . 8_554 136.64(16) ?
Ce1 O10 Na2 . 8_554 122.81(18) ?
K2 O10 Na2 6_554 8_554 78.2(2) ?
Na2 O10 Na2 6_554 8_554 78.2(2) ?
K2 O10 Na2 8_554 8_554 0.0(3) ?
Si1 O10 O1 . 3_655 34.42(12) ?
K2 O10 O1 1_554 3_655 124.9(2) ?
Na2 O10 O1 1_554 3_655 124.9(2) ?
K2 O10 O1 3_654 3_655 74.09(16) ?
Na2 O10 O1 3_654 3_655 74.09(16) ?
O9 O10 O1 . 3_655 61.68(16) ?
Ce1 O10 O1 . 3_655 118.20(17) ?
K2 O10 O1 6_554 3_655 117.5(2) ?
Na2 O10 O1 6_554 3_655 117.5(2) ?
K2 O10 O1 8_554 3_655 80.43(17) ?
Na2 O10 O1 8_554 3_655 80.43(17) ?
Si4 O11 Ce1 . . 138.7(2) ?
Si4 O11 Na1 . . 118.0(2) ?
Ce1 O11 Na1 . . 101.84(15) ?
Si4 O11 O3 . . 36.48(14) ?
Ce1 O11 O3 . . 122.65(15) ?
Na1 O11 O3 . . 127.65(17) ?
Si4 O11 O2 . 1_554 33.82(11) ?
Ce1 O11 O2 . 1_554 165.1(2) ?
Na1 O11 O2 . 1_554 84.27(16) ?
O3 O11 O2 . 1_554 60.05(14) ?
Si4 O11 O1 . 1_554 32.76(12) ?
Ce1 O11 O1 . 1_554 111.06(17) ?
Na1 O11 O1 . 1_554 130.7(2) ?
O3 O11 O1 . 1_554 59.32(15) ?
O2 O11 O1 1_554 1_554 56.24(12) ?
Si4 O11 K2 . 1_554 88.31(19) ?
Ce1 O11 K2 . 1_554 97.87(15) ?
Na1 O11 K2 . 1_554 96.9(2) ?
O3 O11 K2 . 1_554 54.26(16) ?
O2 O11 K2 1_554 1_554 94.80(17) ?
O1 O11 K2 1_554 1_554 113.10(16) ?
Si4 O11 Na2 . 1_554 88.31(19) ?
Ce1 O11 Na2 . 1_554 97.87(15) ?
Na1 O11 Na2 . 1_554 96.9(2) ?
O3 O11 Na2 . 1_554 54.26(16) ?
O2 O11 Na2 1_554 1_554 94.80(17) ?
O1 O11 Na2 1_554 1_554 113.10(16) ?
K2 O11 Na2 1_554 1_554 0.0(2) ?
Si4 O11 O5 . . 161.9(2) ?
Ce1 O11 O5 . . 50.72(9) ?
Na1 O11 O5 . . 51.47(11) ?
O3 O11 O5 . . 160.7(2) ?
O2 O11 O5 1_554 . 131.97(17) ?
O1 O11 O5 1_554 . 138.50(18) ?
K2 O11 O5 1_554 . 106.77(16) ?
Na2 O11 O5 1_554 . 106.77(16) ?
Si4 O11 OW2 . . 108.3(3) ?
Ce1 O11 OW2 . . 103.9(2) ?
Na1 O11 OW2 . . 53.3(2) ?
O3 O11 OW2 . . 87.8(3) ?
O2 O11 OW2 1_554 . 90.6(2) ?
O1 O11 OW2 1_554 . 141.1(3) ?
K2 O11 OW2 1_554 . 43.7(2) ?
Na2 O11 OW2 1_554 . 43.7(2) ?
O5 O11 OW2 . . 77.9(2) ?
Si4 O11 O10 . . 116.3(2) ?
Ce1 O11 O10 . . 51.91(10) ?
Na1 O11 O10 . . 111.0(2) ?
O3 O11 O10 . . 81.54(16) ?
O2 O11 O10 1_554 . 138.58(19) ?
O1 O11 O10 1_554 . 118.11(16) ?
K2 O11 O10 1_554 . 46.67(12) ?
Na2 O11 O10 1_554 . 46.67(12) ?
O5 O11 O10 . . 81.76(13) ?
OW2 O11 O10 . . 71.73(18) ?
Si4 O11 O6 . . 113.1(2) ?
Ce1 O11 O6 . . 46.49(9) ?
Na1 O11 O6 . . 98.02(15) ?
O3 O11 O6 . . 131.90(18) ?
O2 O11 O6 1_554 . 119.62(19) ?
O1 O11 O6 1_554 . 80.68(16) ?
K2 O11 O6 1_554 . 143.56(16) ?
Na2 O11 O6 1_554 . 143.56(16) ?
O5 O11 O6 . . 59.98(12) ?
OW2 O11 O6 . . 137.7(3) ?
O10 O11 O6 . . 96.89(13) ?
Na3 OW1 Na3 2_666 1_556 157.4(10) ?
Na3 OW1 Na3 2_666 3_656 58.9(4) ?
Na3 OW1 Na3 1_556 3_656 116.1(4) ?
Na3 OW1 Na3 2_666 4_566 116.1(4) ?
Na3 OW1 Na3 1_556 4_566 58.9(4) ?
Na3 OW1 Na3 3_656 4_566 157.4(10) ?
Na3 OW1 O6 2_666 1_556 114.0(4) ?
Na3 OW1 O6 1_556 1_556 58.1(2) ?
Na3 OW1 O6 3_656 1_556 58.1(2) ?
Na3 OW1 O6 4_566 1_556 114.0(4) ?
Na3 OW1 O6 2_666 2_666 58.1(2) ?
Na3 OW1 O6 1_556 2_666 114.0(4) ?
Na3 OW1 O6 3_656 2_666 114.0(4) ?
Na3 OW1 O6 4_566 2_666 58.1(2) ?
O6 OW1 O6 1_556 2_666 144.1(7) ?
Na3 OW1 O4 2_666 2_666 67.4(3) ?
Na3 OW1 O4 1_556 2_666 133.5(6) ?
Na3 OW1 O4 3_656 2_666 67.4(3) ?
Na3 OW1 O4 4_566 2_666 133.5(6) ?
O6 OW1 O4 1_556 2_666 103.8(2) ?
O6 OW1 O4 2_666 2_666 103.8(2) ?
Na3 OW1 O4 2_666 1_556 133.5(6) ?
Na3 OW1 O4 1_556 1_556 67.4(3) ?
Na3 OW1 O4 3_656 1_556 133.5(6) ?
Na3 OW1 O4 4_566 1_556 67.4(3) ?
O6 OW1 O4 1_556 1_556 103.8(2) ?
O6 OW1 O4 2_666 1_556 103.8(2) ?
O4 OW1 O4 2_666 1_556 78.3(4) ?
K2 OW2 Na2 3_554 3_554 0.0(3) ?
K2 OW2 K2 3_554 1_554 90.6(5) ?
Na2 OW2 K2 3_554 1_554 90.6(5) ?
K2 OW2 Na2 3_554 1_554 90.6(5) ?
Na2 OW2 Na2 3_554 1_554 90.6(5) ?
K2 OW2 Na2 1_554 1_554 0.0(3) ?
K2 OW2 Na1 3_554 . 111.7(5) ?
Na2 OW2 Na1 3_554 . 111.7(5) ?
K2 OW2 Na1 1_554 . 111.7(5) ?
Na2 OW2 Na1 1_554 . 111.7(5) ?
K2 OW2 O2 3_554 . 97.5(4) ?
Na2 OW2 O2 3_554 . 97.5(4) ?
K2 OW2 O2 1_554 . 97.5(4) ?
Na2 OW2 O2 1_554 . 97.5(4) ?
Na1 OW2 O2 . . 137.6(5) ?
K2 OW2 K2 3_554 8_454 5.32(17) ?
Na2 OW2 K2 3_554 8_454 5.32(17) ?
K2 OW2 K2 1_554 8_454 87.3(4) ?
Na2 OW2 K2 1_554 8_454 87.3(4) ?
Na1 OW2 K2 . 8_454 116.8(4) ?
O2 OW2 K2 . 8_454 93.8(3) ?
K2 OW2 Na2 3_554 8_454 5.32(17) ?
Na2 OW2 Na2 3_554 8_454 5.32(17) ?
K2 OW2 Na2 1_554 8_454 87.3(4) ?
Na2 OW2 Na2 1_554 8_454 87.3(4) ?
Na1 OW2 Na2 . 8_454 116.8(4) ?
O2 OW2 Na2 . 8_454 93.8(3) ?
K2 OW2 Na2 8_454 8_454 0.0(2) ?
K2 OW2 K2 3_554 6_554 87.3(4) ?
Na2 OW2 K2 3_554 6_554 87.3(4) ?
K2 OW2 K2 1_554 6_554 5.32(17) ?
Na2 OW2 K2 1_554 6_554 5.32(17) ?
Na1 OW2 K2 . 6_554 116.8(4) ?
O2 OW2 K2 . 6_554 93.8(3) ?
K2 OW2 K2 8_454 6_554 83.7(3) ?
Na2 OW2 K2 8_454 6_554 83.7(3) ?
K2 OW2 Na2 3_554 6_554 87.3(4) ?
Na2 OW2 Na2 3_554 6_554 87.3(4) ?
K2 OW2 Na2 1_554 6_554 5.32(17) ?
Na2 OW2 Na2 1_554 6_554 5.32(17) ?
Na1 OW2 Na2 . 6_554 116.8(4) ?
O2 OW2 Na2 . 6_554 93.8(3) ?
K2 OW2 Na2 8_454 6_554 83.7(3) ?
Na2 OW2 Na2 8_454 6_554 83.7(3) ?
K2 OW2 Na2 6_554 6_554 0.0(2) ?
K2 OW2 O11 3_554 3 63.7(3) ?
Na2 OW2 O11 3_554 3 63.7(3) ?
K2 OW2 O11 1_554 3 112.3(5) ?
Na2 OW2 O11 1_554 3 112.3(5) ?
Na1 OW2 O11 . 3 48.0(2) ?
O2 OW2 O11 . 3 143.94(19) ?
K2 OW2 O11 8_454 3 68.9(2) ?
Na2 OW2 O11 8_454 3 68.9(2) ?
K2 OW2 O11 6_554 3 114.3(4) ?
Na2 OW2 O11 6_554 3 114.3(4) ?
K2 OW2 O11 3_554 . 112.3(5) ?
Na2 OW2 O11 3_554 . 112.3(5) ?
K2 OW2 O11 1_554 . 63.7(3) ?
Na2 OW2 O11 1_554 . 63.7(3) ?
Na1 OW2 O11 . . 48.0(2) ?
O2 OW2 O11 . . 143.94(19) ?
K2 OW2 O11 8_454 . 114.3(4) ?
Na2 OW2 O11 8_454 . 114.3(4) ?
K2 OW2 O11 6_554 . 68.9(2) ?
Na2 OW2 O11 6_554 . 68.9(2) ?
O11 OW2 O11 3 . 70.7(3) ?
OW3 OW3 Na3 3 . 152.8(5) ?
OW3 OW3 Na3 3 3 15.5(3) ?
Na3 OW3 Na3 . 3 137.3(8) ?
OW3 OW3 Na1 3 . 78.5(2) ?
Na3 OW3 Na1 . . 117.2(7) ?
Na3 OW3 Na1 3 . 88.3(4) ?
OW3 OW3 O5 3 . 119.4(2) ?
Na3 OW3 O5 . . 65.8(6) ?
Na3 OW3 O5 3 . 119.3(5) ?
Na1 OW3 O5 . . 52.9(3) ?
OW3 OW3 O8 3 1_554 128.5(2) ?
Na3 OW3 O8 . 1_554 63.0(5) ?
Na3 OW3 O8 3 1_554 131.1(6) ?
Na1 OW3 O8 . 1_554 124.6(4) ?
O5 OW3 O8 . 1_554 109.6(4) ?
OW3 OW3 Na3 3 4_565 113.7(2) ?
Na3 OW3 Na3 . 4_565 39.9(4) ?
Na3 OW3 Na3 3 4_565 98.6(4) ?
Na1 OW3 Na3 . 4_565 140.7(5) ?
O5 OW3 Na3 . 4_565 91.1(4) ?
O8 OW3 Na3 1_554 4_565 78.5(3) ?
OW3 OW3 O7 3 1_554 80.49(19) ?
Na3 OW3 O7 . 1_554 105.2(7) ?
Na3 OW3 O7 3 1_554 84.7(4) ?
Na1 OW3 O7 . 1_554 122.9(4) ?
O5 OW3 O7 . 1_554 153.5(4) ?
O8 OW3 O7 1_554 1_554 48.0(2) ?
Na3 OW3 O7 4_565 1_554 96.4(4) ?
OW3 OW3 O6 3 . 161.4(2) ?
Na3 OW3 O6 . . 45.8(4) ?
Na3 OW3 O6 3 . 176.9(5) ?
Na1 OW3 O6 . . 89.6(3) ?
O5 OW3 O6 . . 61.0(2) ?
O8 OW3 O6 1_554 . 48.84(19) ?
Na3 OW3 O6 4_565 . 84.5(3) ?
O7 OW3 O6 1_554 . 94.4(3) ?
OW3 OW3 OW3 3 4_565 90.000(5) ?
Na3 OW3 OW3 . 4_565 63.8(5) ?
Na3 OW3 OW3 3 4_565 75.1(3) ?
Na1 OW3 OW3 . 4_565 142.5(3) ?
O5 OW3 OW3 . 4_565 106.7(2) ?
O8 OW3 OW3 1_554 4_565 90.5(2) ?
Na3 OW3 OW3 4_565 4_565 24.0(2) ?
O7 OW3 OW3 1_554 4_565 89.4(2) ?
O6 OW3 OW3 . 4_565 107.9(2) ?
OW3 OW3 O5 3 3 44.9(2) ?
Na3 OW3 O5 . 3 130.7(8) ?
Na3 OW3 O5 3 3 47.9(3) ?
Na1 OW3 O5 . 3 44.8(2) ?
O5 OW3 O5 . 3 74.5(3) ?
O8 OW3 O5 1_554 3 163.8(4) ?
Na3 OW3 O5 4_565 3 117.5(4) ?
O7 OW3 O5 1_554 3 122.9(3) ?
O6 OW3 O5 . 3 131.0(4) ?
OW3 OW3 O5 4_565 3 103.5(2) ?
OW3 OW3 Na3 3 2_565 50.7(2) ?
Na3 OW3 Na3 . 2_565 102.5(6) ?
Na3 OW3 Na3 3 2_565 35.7(3) ?
Na1 OW3 Na3 . 2_565 117.4(4) ?
O5 OW3 Na3 . 2_565 119.7(4) ?
O8 OW3 Na3 1_554 2_565 115.9(4) ?
Na3 OW3 Na3 4_565 2_565 63.0(3) ?
O7 OW3 Na3 1_554 2_565 86.1(3) ?
O6 OW3 Na3 . 2_565 147.3(4) ?
OW3 OW3 Na3 4_565 2_565 39.4(2) ?
O5 OW3 Na3 3 2_565 72.6(2) ?

loop_
_geom_bond_atom_site_label_1
_geom_bond_atom_site_label_2
_geom_bond_site_symmetry_2
_geom_bond_distance
_geom_bond_publ_flag
Ce1 O6 . 2.346(4) ?
Ce1 O11 . 2.384(3) ?
Ce1 O11 3_655 2.384(3) ?
Ce1 O5 3_655 2.424(3) ?
Ce1 O5 . 2.424(3) ?
Ce1 O10 . 2.540(5) ?
Ce1 O9 . 2.773(5) ?
Ce1 Si1 . 3.3254(16) ?
Ce1 Na1 . 3.7129(3) ?
Ce1 Na1 1_655 3.7129(3) ?
Ce1 Na3 3_655 3.821(7) ?
Ce1 Na3 . 3.821(7) ?
Na1 O11 3 2.399(4) ?
Na1 O11 . 2.399(4) ?
Na1 O5 . 2.458(4) ?
Na1 O5 3 2.458(4) ?
Na1 OW2 . 2.588(14) ?
Na1 OW3 . 2.698(13) ?
Na1 OW3 3 2.698(13) ?
Na1 O7 . 3.248(7) ?
Na1 Si3 . 3.393(4) ?
Na1 Si3 3 3.393(4) ?
Na1 O2 1_554 3.414(7) ?
Na1 Si4 3 3.435(4) ?
Na2 K2 6 0.860(9) ?
Na2 Na2 6 0.860(9) ?
Na2 OW2 1_556 2.291(9) ?
Na2 O10 1_556 2.447(5) ?
Na2 O3 1_556 2.568(7) ?
Na2 O10 6_556 2.582(6) ?
Na2 O11 1_556 2.975(6) ?
Na2 O1 1_556 3.066(7) ?
Na2 OW2 6_556 3.115(10) ?
Na2 K2 3 3.257(8) ?
Na2 Na2 3 3.257(8) ?
Na2 Si1 1_556 3.311(4) ?
K2 K2 6 0.860(9) ?
K2 Na2 6 0.860(9) ?
K2 OW2 1_556 2.291(9) ?
K2 O10 1_556 2.447(5) ?
K2 O3 1_556 2.568(7) ?
K2 O10 6_556 2.582(6) ?
K2 O11 1_556 2.975(6) ?
K2 O1 1_556 3.066(7) ?
K2 OW2 6_556 3.115(10) ?
K2 Na2 3 3.257(8) ?
K2 K2 3 3.257(8) ?
K2 Si1 1_556 3.311(4) ?
Na3 OW3 . 1.407(13) ?
Na3 Na3 4_565 2.220(14) ?
Na3 OW1 1_554 2.259(8) ?
Na3 OW3 3 2.415(13) ?
Na3 O6 . 2.569(7) ?
Na3 O5 . 2.578(7) ?
Na3 O8 1_554 2.652(7) ?
Na3 O4 . 3.029(8) ?
Na3 OW3 4_565 3.108(14) ?
Na3 Si2 1_554 3.156(7) ?
Na3 Si3 . 3.338(7) ?
Si1 O10 . 1.586(5) ?
Si1 O1 3_655 1.603(3) ?
Si1 O1 . 1.603(3) ?
Si1 O9 . 1.640(4) ?
Si1 K2 1_554 3.311(4) ?
Si1 Na2 1_554 3.311(4) ?
Si1 K2 3_654 3.311(4) ?
Si1 Na2 3_654 3.311(4) ?
Si1 Na2 6_554 3.525(5) ?
Si1 K2 6_554 3.525(5) ?
Si1 Na2 8_554 3.525(5) ?
Si2 O6 1_556 1.582(5) ?
Si2 O8 . 1.628(3) ?
Si2 O8 3_655 1.628(3) ?
Si2 O9 . 1.641(5) ?
Si2 Na3 3_656 3.156(7) ?
Si2 Na3 1_556 3.156(7) ?
Si3 O5 . 1.578(3) ?
Si3 O7 . 1.6257(18) ?
Si3 O8 . 1.629(3) ?
Si3 O4 . 1.6295(19) ?
Si4 O11 . 1.578(4) ?
Si4 O2 1_554 1.6263(18) ?
Si4 O1 1_554 1.630(4) ?
Si4 O3 . 1.638(2) ?
Si4 Na2 1_554 3.326(5) ?
Si4 K2 1_554 3.326(5) ?
Si4 K2 6_554 3.679(4) ?
O1 Si4 1_556 1.630(4) ?
O1 O2 . 2.543(3) ?
O1 O1 3_655 2.626(7) ?
O1 O10 . 2.636(6) ?
O1 O3 1_556 2.637(5) ?
O1 O9 . 2.654(5) ?
O1 O11 1_556 2.715(6) ?
O1 K2 1_554 3.066(7) ?
O1 Na2 1_554 3.066(7) ?
O1 OW2 . 3.243(11) ?
O1 K2 6_554 3.370(7) ?
O2 Si4 1_556 1.6263(18) ?
O2 Si4 3_556 1.6263(18) ?
O2 O1 3 2.543(4) ?
O2 O3 3_556 2.648(4) ?
O2 O3 1_556 2.648(4) ?
O2 O11 1_556 2.680(5) ?
O2 O11 3_556 2.680(5) ?
O2 OW2 . 3.046(15) ?
O2 Na1 1_556 3.414(7) ?
O2 K2 3_554 4.043(6) ?
O2 K2 1_554 4.043(6) ?
O3 Si4 6 1.638(2) ?
O3 K2 1_554 2.568(7) ?
O3 Na2 1_554 2.568(7) ?
O3 K2 6_554 2.568(7) ?
O3 Na2 6_554 2.568(7) ?
O3 O11 6 2.611(4) ?
O3 O11 . 2.611(4) ?
O3 O1 6_554 2.637(6) ?
O3 O1 1_554 2.637(6) ?
O3 O2 1_554 2.648(4) ?
O3 O2 6_554 2.648(4) ?
O4 Si3 4_565 1.6295(19) ?
O4 O8 4_565 2.630(5) ?
O4 O8 . 2.630(5) ?
O4 O5 . 2.633(3) ?
O4 O5 4_565 2.633(3) ?
O4 O7 . 2.638(5) ?
O4 O7 2_565 2.638(5) ?
O4 Na3 4_565 3.029(8) ?
O4 OW1 1_554 3.062(15) ?
O5 O7 . 2.669(5) ?
O5 O8 . 2.693(4) ?
O5 OW3 . 2.814(13) ?
O5 O11 . 3.081(5) ?
O5 O9 . 3.134(5) ?
O5 O6 . 3.156(5) ?
O5 OW3 3 3.471(13) ?
O6 Si2 1_554 1.582(5) ?
O6 Na3 3_655 2.569(7) ?
O6 O8 1_554 2.633(5) ?
O6 O8 3_654 2.633(5) ?
O6 O9 1_554 2.733(7) ?
O6 OW1 1_554 2.901(7) ?
O6 O5 3_655 3.156(5) ?
O6 O11 . 3.227(5) ?
O6 O11 3_655 3.227(5) ?
O7 Si3 3 1.6257(18) ?
O7 O8 . 2.549(3) ?
O7 O8 3 2.549(3) ?
O7 O4 2_565 2.638(5) ?
O7 O5 3 2.669(5) ?
O7 OW3 1_556 3.258(15) ?
O7 OW3 3_556 3.258(15) ?
O7 O7 2_565 3.388(10) ?
O8 O9 . 2.613(5) ?
O8 O8 3_655 2.633(6) ?
O8 O6 1_556 2.633(5) ?
O8 Na3 1_556 2.652(7) ?
O8 OW3 1_556 2.976(13) ?
O8 Na3 4_566 3.851(8) ?
O9 O10 . 2.538(6) ?
O9 O8 3_655 2.613(5) ?
O9 O1 3_655 2.654(5) ?
O9 O6 1_556 2.733(7) ?
O9 O5 3_655 3.134(5) ?
O10 K2 1_554 2.447(5) ?
O10 Na2 1_554 2.447(5) ?
O10 K2 3_654 2.447(5) ?
O10 Na2 3_654 2.447(5) ?
O10 K2 6_554 2.582(6) ?
O10 Na2 6_554 2.582(6) ?
O10 K2 8_554 2.582(6) ?
O10 Na2 8_554 2.582(6) ?
O10 O1 3_655 2.636(6) ?
O11 O2 1_554 2.680(5) ?
O11 O1 1_554 2.715(6) ?
O11 K2 1_554 2.975(6) ?
O11 Na2 1_554 2.975(6) ?
O11 OW2 . 3.167(13) ?
OW1 Na3 2_666 2.259(8) ?
OW1 Na3 1_556 2.259(8) ?
OW1 Na3 3_656 2.259(8) ?
OW1 Na3 4_566 2.259(8) ?
OW1 O6 1_556 2.901(7) ?
OW1 O6 2_666 2.901(7) ?
OW1 O4 2_666 3.062(14) ?
OW1 O4 1_556 3.062(14) ?
OW2 K2 3_554 2.291(9) ?
OW2 Na2 3_554 2.291(9) ?
OW2 K2 1_554 2.291(9) ?
OW2 Na2 1_554 2.291(9) ?
OW2 K2 8_454 3.115(10) ?
OW2 Na2 8_454 3.115(10) ?
OW2 K2 6_554 3.115(10) ?
OW2 Na2 6_554 3.115(10) ?
OW2 O11 3 3.167(13) ?
OW3 OW3 3 1.08(2) ?
OW3 Na3 3 2.415(13) ?
OW3 O8 1_554 2.976(13) ?
OW3 Na3 4_565 3.108(14) ?
OW3 O7 1_554 3.258(15) ?
OW3 OW3 4_565 3.46(2) ?
OW3 O5 3 3.471(13) ?
OW3 Na3 2_565 3.676(13) ?
